data_7222408
loop_
_publ_author_name
'Paul, Anup'
'Karmakar, Anirban'
'Guedes da Silva, M. F\'atima C.'
'Pombeiro, Armando J. L.'

_publ_section_title
;
 Amide Functionalized Metal Organic Frameworks for Diastereoselective
 Nitroaldol (Henry) Reaction in Aqueous Medium
;
_journal_name_full 'RSC Adv.'
_journal_paper_doi 10.1039/C5RA14637B
_journal_year 2015
_chemical_formula_moiety 'C26 H18 Cu N4 O6, 4(C3 H7 N O), H2 O'
_chemical_formula_sum 'C38 H48 Cu N8 O11'
_chemical_formula_weight 856.38
_space_group_crystal_system monoclinic
_space_group_IT_number 14
_space_group_name_Hall '-P 2yn'
_space_group_name_H-M_alt 'P 1 21/n 1'
_symmetry_space_group_name_Hall '-P 2yn'
_symmetry_space_group_name_H-M 'P 1 21/n 1'
_atom_sites_solution_hydrogens mixed
_audit_creation_method SHELXL-2014/7
_audit_update_record
;
2015-09-17 deposited with the CCDC.
2015-09-28 downloaded from the CCDC.
;
_cell_angle_alpha 90
_cell_angle_beta 93.700(5)
_cell_angle_gamma 90
_cell_formula_units_Z 4
_cell_length_a 8.3259(14)
_cell_length_b 22.773(4)
_cell_length_c 20.105(3)
_cell_measurement_reflns_used 9936
_cell_measurement_temperature 150(2)
_cell_measurement_theta_max 25.40
_cell_measurement_theta_min 2.22
_cell_volume 3804.1(11)
_computing_cell_refinement 'Bruker SAINT'
_computing_data_collection 'Bruker APEX2'
_computing_data_reduction 'Bruker SAINT'
_computing_molecular_graphics 'Mercury CSD 3.5.1, 2008'
_computing_publication_material 'WinGX publication routines (Farrugia, 1999)'
_computing_structure_refinement 'SHELXL-2014/7 (Sheldrick, 2014)'
_computing_structure_solution 'SIR97 (Giacovazzo et al, 1999)'
_diffrn_ambient_temperature 150(2)
_diffrn_measured_fraction_theta_full 0.989
_diffrn_measured_fraction_theta_max 0.984
_diffrn_measurement_device_type 'Bruker APEX-II CCD'
_diffrn_measurement_method '\f and \w scans'
_diffrn_radiation_type MoK\a
_diffrn_radiation_wavelength 0.71073
_diffrn_reflns_av_R_equivalents 0.1053
_diffrn_reflns_av_unetI/netI 0.0902
_diffrn_reflns_laue_measured_fraction_full 0.989
_diffrn_reflns_laue_measured_fraction_max 0.984
_diffrn_reflns_limit_h_max 10
_diffrn_reflns_limit_h_min -10
_diffrn_reflns_limit_k_max 27
_diffrn_reflns_limit_k_min -27
_diffrn_reflns_limit_l_max 24
_diffrn_reflns_limit_l_min -24
_diffrn_reflns_number 43898
_diffrn_reflns_point_group_measured_fraction_full 0.989
_diffrn_reflns_point_group_measured_fraction_max 0.984
_diffrn_reflns_theta_full 25.000
_diffrn_reflns_theta_max 25.501
_diffrn_reflns_theta_min 2.592
_exptl_absorpt_coefficient_mu 0.648
_exptl_absorpt_correction_T_max 0.930
_exptl_absorpt_correction_T_min 0.859
_exptl_absorpt_correction_type multi-scan
_exptl_absorpt_process_details sadabs
_exptl_crystal_colour blue
_exptl_crystal_density_diffrn 1.495
_exptl_crystal_description block
_exptl_crystal_F_000 1796
_exptl_crystal_size_max 0.290
_exptl_crystal_size_mid 0.200
_exptl_crystal_size_min 0.120
_platon_squeeze_details
;
 The Platon SQUEEZE procedure was applied to recover 562 electrons per
 unit cell in a void (total volume 1266 A^3), that is, 141 electrons
 per formula unit. On the basis of microanalytical data, the void content
 may include 1 water and 3 dmf molecules, i.e., a total of 130 electrons not
 far from the values estimated by SQUEEZE. Those solvent molecules have
 been included in the formula for the calculation of intensive  properties,
 thus justifying the checkcif report allerts CHEMW03_ALERT_2_A and
 DIFF003_ALERT_1_A. 
 PLATON Reference : Spek, A.L. (2003), J.Appl.Cryst. 36, 7-13.
;
_refine_diff_density_max 1.293
_refine_diff_density_min -0.772
_refine_diff_density_rms 0.107
_refine_ls_extinction_method none
_refine_ls_goodness_of_fit_ref 1.057
_refine_ls_hydrogen_treatment mixed
_refine_ls_matrix_type full
_refine_ls_number_parameters 360
_refine_ls_number_reflns 6972
_refine_ls_number_restraints 80
_refine_ls_restrained_S_all 1.098
_refine_ls_R_factor_all 0.1243
_refine_ls_R_factor_gt 0.0834
_refine_ls_shift/su_max 0.001
_refine_ls_shift/su_mean 0.000
_refine_ls_structure_factor_coef Fsqd
_refine_ls_weighting_details 'w=1/[\s^2^(Fo^2^)+(0.1135P)^2^+8.8555P] where P=(Fo^2^+2Fc^2^)/3'
_refine_ls_weighting_scheme calc
_refine_ls_wR_factor_gt 0.2110
_refine_ls_wR_factor_ref 0.2268
_reflns_Friedel_coverage 0.000
_reflns_number_gt 4604
_reflns_number_total 6972
_reflns_threshold_expression 'I > 2\s(I)'
_cod_data_source_file c5ra14637b2.cif
_cod_data_source_block Compound2
_cod_database_code 7222408
_shelx_shelxl_version_number 2014/7
_shelx_space_group_comment
;
The symmetry employed for this shelxl refinement is uniquely defined
by the following loop, which should always be used as a source of
symmetry information in preference to the above space-group names.
They are only intended as comments.
;
_shelx_estimated_absorpt_t_min 0.834
_shelx_estimated_absorpt_t_max 0.926
_platon_squeeze_void_probe_radius 1.20

loop_
_space_group_symop_operation_xyz
'x, y, z'
'-x+1/2, y+1/2, -z+1/2'
'-x, -y, -z'
'x-1/2, -y-1/2, z-1/2'

loop_
_atom_site_label
_atom_site_type_symbol
_atom_site_fract_x
_atom_site_fract_y
_atom_site_fract_z
_atom_site_U_iso_or_equiv
_atom_site_adp_type
_atom_site_occupancy
_atom_site_site_symmetry_order
_atom_site_calc_flag
_atom_site_refinement_flags_posn
_atom_site_refinement_flags_adp
C1 C 0.6920(6) 0.4489(2) 0.5656(2) 0.0189(11) Uani 1 1 d . .
C2 C 0.7487(6) 0.4062(2) 0.6199(3) 0.0207(12) Uani 1 1 d . .
C3 C 0.6465(7) 0.3619(2) 0.6378(3) 0.0277(13) Uani 1 1 d . .
H3 H 0.5442 0.3576 0.6145 0.033 Uiso 1 1 calc R U
C4 C 0.6923(7) 0.3236(2) 0.6897(3) 0.0281(13) Uani 1 1 d . .
H4 H 0.6193 0.2944 0.7029 0.034 Uiso 1 1 calc R U
C5 C 0.8413(7) 0.3278(2) 0.7216(3) 0.0259(13) Uani 1 1 d . .
C6 C 0.9467(7) 0.3716(2) 0.7042(3) 0.0274(13) Uani 1 1 d . .
H6 H 1.0496 0.3750 0.7272 0.033 Uiso 1 1 calc R U
C7 C 0.9007(7) 0.4108(2) 0.6523(3) 0.0274(13) Uani 1 1 d . .
H7 H 0.9733 0.4403 0.6396 0.033 Uiso 1 1 calc R U
C8 C 0.8980(7) 0.2880(2) 0.7779(3) 0.0303(14) Uani 1 1 d . .
C9 C 0.5664(7) 0.6500(2) 0.5693(3) 0.0279(13) Uani 1 1 d . .
H9 H 0.4921 0.6515 0.5315 0.034 Uiso 1 1 calc R U
C10 C 0.5560(7) 0.6931(2) 0.6167(3) 0.0284(14) Uani 1 1 d . .
H10 H 0.4788 0.7237 0.6110 0.034 Uiso 1 1 calc R U
C11 C 0.6626(7) 0.6908(2) 0.6738(3) 0.0260(13) Uani 1 1 d . .
C12 C 0.7666(7) 0.6426(2) 0.6802(3) 0.0276(13) Uani 1 1 d . .
H12 H 0.8358 0.6380 0.7193 0.033 Uiso 1 1 calc R U
C13 C 0.7686(6) 0.6021(2) 0.6300(3) 0.0244(12) Uani 1 1 d . .
H13 H 0.8400 0.5697 0.6356 0.029 Uiso 1 1 calc R U
C14 C 0.8519(7) 0.6567(2) 0.4524(3) 0.0235(12) Uani 1 1 d . .
C15 C 0.8564(6) 0.7130(2) 0.4112(3) 0.0225(12) Uani 1 1 d . .
C16 C 0.7476(10) 0.7245(4) 0.3610(4) 0.0717(12) Uani 1 1 d . U
H16 H 0.6603 0.6980 0.3532 0.086 Uiso 1 1 calc R U
C17 C 0.7556(10) 0.7724(4) 0.3206(4) 0.0717(12) Uani 1 1 d . U
H17 H 0.6807 0.7760 0.2831 0.086 Uiso 1 1 calc R U
C18 C 0.8663(10) 0.8146(4) 0.3323(4) 0.0717(12) Uani 1 1 d . U
C19 C 0.9776(10) 0.8031(4) 0.3828(4) 0.0717(12) Uani 1 1 d . U
H19 H 1.0599 0.8312 0.3932 0.086 Uiso 1 1 calc R U
C20 C 0.9754(10) 0.7518(4) 0.4200(4) 0.0717(12) Uani 1 1 d . U
H20 H 1.0609 0.7443 0.4525 0.086 Uiso 1 1 calc R U
C21 C 0.8807(9) 0.8681(3) 0.2927(3) 0.0391(16) Uani 1 1 d . .
C22 C 0.7860(7) 0.9150(2) 0.1847(3) 0.0269(13) Uani 1 1 d . .
C23 C 0.6873(7) 0.9066(2) 0.1271(3) 0.0286(14) Uani 1 1 d . .
H23 H 0.6251 0.8717 0.1219 0.034 Uiso 1 1 calc R U
C24 C 0.6786(7) 0.9485(2) 0.0773(3) 0.0251(12) Uani 1 1 d . .
H24 H 0.6137 0.9412 0.0375 0.030 Uiso 1 1 calc R U
C25 C 0.8534(7) 1.0088(2) 0.1404(3) 0.0269(13) Uani 1 1 d . .
H25 H 0.9118 1.0445 0.1452 0.032 Uiso 1 1 calc R U
C26 C 0.8686(7) 0.9690(2) 0.1917(3) 0.0302(14) Uani 1 1 d . .
H26 H 0.9335 0.9776 0.2311 0.036 Uiso 1 1 calc R U
C27 C 0.468(2) 0.8213(7) 0.5107(7) 0.184(7) Uani 1 1 d . U
H27A H 0.4622 0.8551 0.5405 0.277 Uiso 1 1 calc R U
H27B H 0.5759 0.8037 0.5165 0.277 Uiso 1 1 calc R U
H27C H 0.3876 0.7921 0.5216 0.277 Uiso 1 1 calc R U
C28 C 0.487(2) 0.8968(5) 0.4345(6) 0.147(5) Uani 1 1 d . U
H28A H 0.5046 0.9032 0.3873 0.221 Uiso 1 1 calc R U
H28B H 0.5873 0.9043 0.4614 0.221 Uiso 1 1 calc R U
H28C H 0.4032 0.9236 0.4482 0.221 Uiso 1 1 calc R U
C29 C 0.3824(15) 0.8069(5) 0.3931(5) 0.104(4) Uani 1 1 d . U
H29 H 0.3459 0.7688 0.4040 0.125 Uiso 1 1 calc R U
N1 N 0.6738(5) 0.60580(18) 0.5726(2) 0.0200(10) Uani 1 1 d . .
N2 N 0.8284(6) 0.2333(2) 0.7758(2) 0.0299(12) Uani 1 1 d D .
N3 N 0.7614(5) 1.00038(18) 0.0839(2) 0.0233(10) Uani 1 1 d . .
N4 N 0.7926(6) 0.8705(2) 0.2323(2) 0.0334(12) Uani 1 1 d . .
N6 N 0.4391(11) 0.8397(3) 0.4438(3) 0.081(2) Uani 1 1 d . U
O1 O 0.7844(5) 0.49285(15) 0.55803(18) 0.0262(9) Uani 1 1 d . .
O2 O 0.5642(4) 0.43922(15) 0.53291(18) 0.0243(9) Uani 1 1 d . .
O3 O 0.7314(4) 0.62349(15) 0.43695(17) 0.0225(8) Uani 1 1 d . .
O4 O 0.9581(5) 0.64730(19) 0.4958(2) 0.0401(11) Uani 1 1 d . .
O5 O 0.9645(8) 0.9096(2) 0.3127(2) 0.0659(16) Uani 1 1 d . U
O6 O 0.9949(6) 0.3032(2) 0.8218(2) 0.0486(13) Uani 1 1 d . U
O8 O 0.3716(7) 0.8200(2) 0.3342(2) 0.0586(14) Uani 1 1 d . U
Cu1 Cu 0.71295(8) 0.55428(3) 0.49448(3) 0.0197(2) Uani 1 1 d . .
H2N H 0.770(6) 0.221(2) 0.7402(19) 0.030 Uiso 1 1 d D U
H4N H 0.7305 0.8400 0.2229 0.030 Uiso 1 1 d . U

loop_
_atom_site_aniso_label
_atom_site_aniso_U_11
_atom_site_aniso_U_22
_atom_site_aniso_U_33
_atom_site_aniso_U_23
_atom_site_aniso_U_13
_atom_site_aniso_U_12
C1 0.028(3) 0.012(3) 0.016(3) 0.003(2) 0.001(2) -0.002(2)
C2 0.028(3) 0.014(3) 0.019(3) -0.002(2) -0.003(2) 0.005(2)
C3 0.040(4) 0.016(3) 0.026(3) 0.005(2) -0.007(3) 0.000(2)
C4 0.041(4) 0.014(3) 0.029(3) 0.010(2) -0.001(3) 0.001(2)
C5 0.041(4) 0.020(3) 0.017(3) 0.005(2) 0.001(3) -0.002(3)
C6 0.039(3) 0.023(3) 0.019(3) 0.005(2) -0.008(3) 0.004(3)
C7 0.045(4) 0.014(3) 0.022(3) 0.003(2) 0.000(3) -0.005(2)
C8 0.044(4) 0.019(3) 0.027(3) 0.009(2) -0.006(3) -0.003(3)
C9 0.042(4) 0.022(3) 0.018(3) -0.002(2) -0.011(3) 0.000(3)
C10 0.048(4) 0.016(3) 0.020(3) -0.004(2) -0.009(3) 0.006(3)
C11 0.041(3) 0.018(3) 0.018(3) -0.007(2) 0.001(2) -0.005(2)
C12 0.036(3) 0.022(3) 0.023(3) -0.005(2) -0.014(3) -0.001(2)
C13 0.026(3) 0.020(3) 0.027(3) -0.002(2) -0.003(2) 0.000(2)
C14 0.026(3) 0.018(3) 0.025(3) 0.002(2) -0.002(3) 0.006(2)
C15 0.026(3) 0.025(3) 0.017(3) 0.004(2) 0.004(2) -0.001(2)
C16 0.076(2) 0.062(2) 0.071(2) 0.0453(18) -0.0339(18) -0.0333(18)
C17 0.076(2) 0.062(2) 0.071(2) 0.0453(18) -0.0339(18) -0.0333(18)
C18 0.076(2) 0.062(2) 0.071(2) 0.0453(18) -0.0339(18) -0.0333(18)
C19 0.076(2) 0.062(2) 0.071(2) 0.0453(18) -0.0339(18) -0.0333(18)
C20 0.076(2) 0.062(2) 0.071(2) 0.0453(18) -0.0339(18) -0.0333(18)
C21 0.073(5) 0.017(3) 0.027(3) 0.004(2) -0.003(3) -0.003(3)
C22 0.039(3) 0.015(3) 0.027(3) 0.002(2) 0.006(3) 0.001(2)
C23 0.032(3) 0.012(3) 0.042(4) 0.005(2) 0.004(3) -0.005(2)
C24 0.032(3) 0.020(3) 0.023(3) -0.001(2) -0.001(2) -0.004(2)
C25 0.042(4) 0.012(3) 0.026(3) -0.001(2) -0.003(3) -0.004(2)
C26 0.046(4) 0.018(3) 0.026(3) 0.001(2) -0.003(3) -0.006(3)
C27 0.317(17) 0.145(12) 0.083(8) 0.016(9) -0.055(10) -0.012(12)
C28 0.261(14) 0.081(8) 0.094(8) 0.018(7) -0.022(9) -0.037(9)
C29 0.165(8) 0.068(6) 0.076(6) 0.005(5) -0.029(6) -0.003(6)
N1 0.031(3) 0.011(2) 0.017(2) 0.0024(18) -0.0019(19) -0.0024(19)
N2 0.052(3) 0.018(2) 0.018(2) 0.0074(19) -0.011(2) -0.003(2)
N3 0.034(3) 0.012(2) 0.023(2) 0.0024(18) -0.001(2) -0.0034(19)
N4 0.050(3) 0.017(3) 0.034(3) 0.010(2) 0.003(2) -0.007(2)
N6 0.145(6) 0.054(4) 0.038(4) 0.002(3) -0.031(4) -0.010(4)
O1 0.050(3) 0.0094(18) 0.0183(19) 0.0033(15) -0.0046(18) -0.0022(17)
O2 0.031(2) 0.019(2) 0.022(2) 0.0072(16) -0.0031(17) 0.0017(16)
O3 0.040(2) 0.0130(18) 0.0145(18) 0.0003(15) -0.0007(16) -0.0026(16)
O4 0.046(3) 0.035(3) 0.037(2) 0.019(2) -0.013(2) -0.002(2)
O5 0.122(4) 0.037(3) 0.036(3) 0.016(2) -0.017(3) -0.026(3)
O6 0.065(3) 0.037(3) 0.040(3) 0.021(2) -0.027(2) -0.016(2)
O8 0.094(4) 0.044(3) 0.035(3) 0.009(2) -0.023(3) -0.003(3)
Cu1 0.0367(4) 0.0074(3) 0.0144(3) 0.0007(3) -0.0028(3) -0.0004(3)

loop_
_atom_type_symbol
_atom_type_description
_atom_type_scat_dispersion_real
_atom_type_scat_dispersion_imag
_atom_type_scat_source
C C 0.0033 0.0016 'International Tables Vol C Tables 4.2.6.8 and 6.1.1.4'
H H 0.0000 0.0000 'International Tables Vol C Tables 4.2.6.8 and 6.1.1.4'
N N 0.0061 0.0033 'International Tables Vol C Tables 4.2.6.8 and 6.1.1.4'
O O 0.0106 0.0060 'International Tables Vol C Tables 4.2.6.8 and 6.1.1.4'
Cu Cu 0.3201 1.2651 'International Tables Vol C Tables 4.2.6.8 and 6.1.1.4'

loop_
_geom_angle_atom_site_label_1
_geom_angle_atom_site_label_2
_geom_angle_atom_site_label_3
_geom_angle
_geom_angle_site_symmetry_1
_geom_angle_site_symmetry_3
O2 C1 O1 125.5(5) . .
O2 C1 C2 119.2(4) . .
O1 C1 C2 115.3(5) . .
C3 C2 C7 119.3(5) . .
C3 C2 C1 119.2(5) . .
C7 C2 C1 121.5(5) . .
C2 C3 C4 120.6(5) . .
C2 C3 H3 119.7 . .
C4 C3 H3 119.7 . .
C5 C4 C3 120.3(5) . .
C5 C4 H4 119.9 . .
C3 C4 H4 119.9 . .
C4 C5 C6 120.2(5) . .
C4 C5 C8 122.9(5) . .
C6 C5 C8 116.8(5) . .
C5 C6 C7 119.8(5) . .
C5 C6 H6 120.1 . .
C7 C6 H6 120.1 . .
C2 C7 C6 119.8(5) . .
C2 C7 H7 120.1 . .
C6 C7 H7 120.1 . .
O6 C8 N2 122.9(5) . .
O6 C8 C5 122.7(5) . .
N2 C8 C5 114.4(5) . .
N1 C9 C10 124.9(5) . .
N1 C9 H9 117.6 . .
C10 C9 H9 117.6 . .
C9 C10 C11 118.4(5) . .
C9 C10 H10 120.8 . .
C11 C10 H10 120.8 . .
N2 C11 C12 118.3(5) 2_656 .
N2 C11 C10 124.5(5) 2_656 .
C12 C11 C10 117.2(5) . .
C13 C12 C11 119.9(5) . .
C13 C12 H12 120.0 . .
C11 C12 H12 120.0 . .
N1 C13 C12 123.5(5) . .
N1 C13 H13 118.3 . .
C12 C13 H13 118.3 . .
O4 C14 O3 126.2(5) . .
O4 C14 C15 119.5(5) . .
O3 C14 C15 114.3(4) . .
C20 C15 C16 115.6(6) . .
C20 C15 C14 122.0(5) . .
C16 C15 C14 122.3(5) . .
C15 C16 C17 123.3(7) . .
C15 C16 H16 118.3 . .
C17 C16 H16 118.3 . .
C18 C17 C16 121.8(7) . .
C18 C17 H17 119.1 . .
C16 C17 H17 119.1 . .
C17 C18 C19 115.0(7) . .
C17 C18 C21 125.4(6) . .
C19 C18 C21 119.5(7) . .
C18 C19 C20 122.2(7) . .
C18 C19 H19 118.9 . .
C20 C19 H19 118.9 . .
C15 C20 C19 121.6(7) . .
C15 C20 H20 119.2 . .
C19 C20 H20 119.2 . .
O5 C21 N4 121.1(5) . .
O5 C21 C18 121.8(6) . .
N4 C21 C18 117.0(6) . .
C23 C22 N4 117.8(5) . .
C23 C22 C26 117.5(5) . .
N4 C22 C26 124.7(5) . .
C24 C23 C22 120.6(5) . .
C24 C23 H23 119.7 . .
C22 C23 H23 119.7 . .
N3 C24 C23 121.5(5) . .
N3 C24 H24 119.3 . .
C23 C24 H24 119.3 . .
N3 C25 C26 124.2(5) . .
N3 C25 H25 117.9 . .
C26 C25 H25 117.9 . .
C25 C26 C22 118.7(5) . .
C25 C26 H26 120.7 . .
C22 C26 H26 120.7 . .
N6 C27 H27A 109.5 . .
N6 C27 H27B 109.5 . .
H27A C27 H27B 109.5 . .
N6 C27 H27C 109.5 . .
H27A C27 H27C 109.5 . .
H27B C27 H27C 109.5 . .
N6 C28 H28A 109.5 . .
N6 C28 H28B 109.5 . .
H28A C28 H28B 109.5 . .
N6 C28 H28C 109.5 . .
H28A C28 H28C 109.5 . .
H28B C28 H28C 109.5 . .
O8 C29 N6 127.5(10) . .
O8 C29 H29 116.3 . .
N6 C29 H29 116.3 . .
C9 N1 C13 115.8(5) . .
C9 N1 Cu1 122.8(3) . .
C13 N1 Cu1 121.0(4) . .
C8 N2 C11 127.1(5) . 2_646
C8 N2 H2N 122(4) . .
C11 N2 H2N 111(4) 2_646 .
C25 N3 C24 117.5(5) . .
C25 N3 Cu1 119.4(4) . 2_655
C24 N3 Cu1 121.7(4) . 2_655
C21 N4 C22 129.0(5) . .
C21 N4 H4N 115.00 . .
C22 N4 H4N 116.00 . .
C29 N6 C28 121.4(9) . .
C29 N6 C27 126.4(10) . .
C28 N6 C27 112.1(10) . .
C1 O1 Cu1 118.5(3) . .
C1 O2 Cu1 156.4(4) . 3_666
C14 O3 Cu1 114.9(3) . .
O1 Cu1 O3 157.35(16) . .
O1 Cu1 N1 88.00(16) . .
O3 Cu1 N1 90.83(16) . .
O1 Cu1 N3 91.84(16) . 2_645
O3 Cu1 N3 90.67(17) . 2_645
N1 Cu1 N3 176.50(18) . 2_645
O1 Cu1 O2 116.82(15) . 3_666
O3 Cu1 O2 85.66(14) . 3_666
N1 Cu1 O2 86.54(15) . 3_666
N3 Cu1 O2 90.42(16) 2_645 3_666

loop_
_geom_bond_atom_site_label_1
_geom_bond_atom_site_label_2
_geom_bond_distance
_geom_bond_site_symmetry_2
C1 O2 1.235(6) .
C1 O1 1.277(6) .
C1 C2 1.513(7) .
C2 C3 1.382(8) .
C2 C7 1.390(8) .
C3 C4 1.396(7) .
C3 H3 0.9500 .
C4 C5 1.363(8) .
C4 H4 0.9500 .
C5 C6 1.388(8) .
C5 C8 1.502(7) .
C6 C7 1.407(7) .
C6 H6 0.9500 .
C7 H7 0.9500 .
C8 O6 1.208(7) .
C8 N2 1.374(7) .
C9 N1 1.345(7) .
C9 C10 1.373(7) .
C9 H9 0.9500 .
C10 C11 1.407(8) .
C10 H10 0.9500 .
C11 N2 1.399(7) 2_656
C11 C12 1.398(8) .
C12 C13 1.367(7) .
C12 H12 0.9500 .
C13 N1 1.358(7) .
C13 H13 0.9500 .
C14 O4 1.220(6) .
C14 O3 1.278(6) .
C14 C15 1.527(7) .
C15 C20 1.332(9) .
C15 C16 1.338(9) .
C16 C17 1.365(9) .
C16 H16 0.9500 .
C17 C18 1.342(10) .
C17 H17 0.9500 .
C18 C19 1.355(10) .
C18 C21 1.466(9) .
C19 C20 1.387(10) .
C19 H19 0.9500 .
C20 H20 0.9500 .
C21 O5 1.227(8) .
C21 N4 1.378(8) .
C22 C23 1.390(8) .
C22 N4 1.393(7) .
C22 C26 1.411(8) .
C23 C24 1.382(8) .
C23 H23 0.9500 .
C24 N3 1.369(7) .
C24 H24 0.9500 .
C25 N3 1.341(7) .
C25 C26 1.372(8) .
C25 H25 0.9500 .
C26 H26 0.9500 .
C27 N6 1.417(14) .
C27 H27A 0.9800 .
C27 H27B 0.9800 .
C27 H27C 0.9800 .
C28 N6 1.375(13) .
C28 H28A 0.9800 .
C28 H28B 0.9800 .
C28 H28C 0.9800 .
C29 O8 1.220(11) .
C29 N6 1.326(12) .
C29 H29 0.9500 .
N1 Cu1 2.004(4) .
N2 C11 1.399(7) 2_646
N2 H2N 0.89(2) .
N3 Cu1 2.020(4) 2_655
N4 H4N 0.880 .
O1 Cu1 1.961(3) .
O2 Cu1 2.342(4) 3_666
O3 Cu1 1.967(3) .
Cu1 N3 2.020(4) 2_645
Cu1 O2 2.342(4) 3_666

loop_
_geom_torsion_atom_site_label_1
_geom_torsion_atom_site_label_2
_geom_torsion_atom_site_label_3
_geom_torsion_atom_site_label_4
_geom_torsion
_geom_torsion_site_symmetry_1
_geom_torsion_site_symmetry_4
O2 C1 C2 C3 -8.8(8) . .
O1 C1 C2 C3 171.2(5) . .
O2 C1 C2 C7 171.6(5) . .
O1 C1 C2 C7 -8.4(7) . .
C7 C2 C3 C4 2.6(8) . .
C1 C2 C3 C4 -177.0(5) . .
C2 C3 C4 C5 -2.7(9) . .
C3 C4 C5 C6 2.1(9) . .
C3 C4 C5 C8 179.9(5) . .
C4 C5 C6 C7 -1.4(9) . .
C8 C5 C6 C7 -179.4(5) . .
C3 C2 C7 C6 -1.9(8) . .
C1 C2 C7 C6 177.7(5) . .
C5 C6 C7 C2 1.3(8) . .
C4 C5 C8 O6 -150.7(6) . .
C6 C5 C8 O6 27.2(9) . .
C4 C5 C8 N2 28.3(8) . .
C6 C5 C8 N2 -153.8(6) . .
N1 C9 C10 C11 -1.4(9) . .
C9 C10 C11 N2 176.4(6) . 2_656
C9 C10 C11 C12 -3.4(9) . .
N2 C11 C12 C13 -175.9(5) 2_656 .
C10 C11 C12 C13 4.0(9) . .
C11 C12 C13 N1 0.2(9) . .
O4 C14 C15 C20 1.7(10) . .
O3 C14 C15 C20 -178.7(7) . .
O4 C14 C15 C16 176.9(7) . .
O3 C14 C15 C16 -3.4(9) . .
C20 C15 C16 C17 0.3(14) . .
C14 C15 C16 C17 -175.2(8) . .
C15 C16 C17 C18 -6.3(17) . .
C16 C17 C18 C19 6.2(16) . .
C16 C17 C18 C21 -178.2(9) . .
C17 C18 C19 C20 -0.7(16) . .
C21 C18 C19 C20 -176.6(9) . .
C16 C15 C20 C19 5.2(13) . .
C14 C15 C20 C19 -179.3(8) . .
C18 C19 C20 C15 -5.2(16) . .
C17 C18 C21 O5 166.5(10) . .
C19 C18 C21 O5 -18.1(14) . .
C17 C18 C21 N4 -12.0(14) . .
C19 C18 C21 N4 163.4(9) . .
N4 C22 C23 C24 -178.4(5) . .
C26 C22 C23 C24 3.6(9) . .
C22 C23 C24 N3 -2.5(9) . .
N3 C25 C26 C22 1.6(9) . .
C23 C22 C26 C25 -3.1(9) . .
N4 C22 C26 C25 179.1(6) . .
C10 C9 N1 C13 5.5(8) . .
C10 C9 N1 Cu1 -167.1(5) . .
C12 C13 N1 C9 -4.9(8) . .
C12 C13 N1 Cu1 167.9(4) . .
O6 C8 N2 C11 10.1(10) . 2_646
C5 C8 N2 C11 -168.9(5) . 2_646
C26 C25 N3 C24 -0.5(9) . .
C26 C25 N3 Cu1 -167.1(5) . 2_655
C23 C24 N3 C25 0.9(8) . .
C23 C24 N3 Cu1 167.2(4) . 2_655
O5 C21 N4 C22 2.8(11) . .
C18 C21 N4 C22 -178.7(7) . .
C23 C22 N4 C21 179.7(6) . .
C26 C22 N4 C21 -2.5(10) . .
O8 C29 N6 C28 4(2) . .
O8 C29 N6 C27 -171.8(14) . .
O2 C1 O1 Cu1 5.3(7) . .
C2 C1 O1 Cu1 -174.7(3) . .
O1 C1 O2 Cu1 -86.8(10) . 3_666
C2 C1 O2 Cu1 93.3(9) . 3_666
O4 C14 O3 Cu1 4.8(8) . .
C15 C14 O3 Cu1 -174.9(3) . .

loop_
_platon_squeeze_void_nr
_platon_squeeze_void_average_x
_platon_squeeze_void_average_y
_platon_squeeze_void_average_z
_platon_squeeze_void_volume
_platon_squeeze_void_count_electrons
_platon_squeeze_void_content
1 -0.085 0.000 0.000 633 281 ' '
2 -0.001 0.500 0.500 633 281 ' '
